data_2220524
loop_
_publ_author_name
'Duan, Gui-Yun'
'Xia, Cheng-Cai'
'Xiao, Yu-Liang'

_publ_section_title
;
 2-(2-Methyl-5-nitro-1<i>H</i>-imidazol-1-yl)ethyl
 <i>N</i>-methylcarbamate
;
_journal_coeditor_code HG2452
_journal_issue 1
_journal_name_full 'Acta Crystallographica Section E'
_journal_page_first o116
_journal_paper_doi 10.1107/S1600536808041676
_journal_volume 65
_journal_year 2009
_chemical_formula_iupac 'C8 H12 N4 O4'
_chemical_formula_moiety 'C8 H12 N4 O4'
_chemical_formula_sum 'C8 H12 N4 O4'
_chemical_formula_weight 228.22
_chemical_name_systematic
;
2-(2-Methyl-5-nitro-1<i>H</i>-imidazol-1-yl)ethyl <i>N</i>-methylcarbamate
;
_space_group_IT_number 14
_symmetry_cell_setting monoclinic
_symmetry_space_group_name_Hall '-P 2yn'
_symmetry_space_group_name_H-M 'P 1 21/n 1'
_atom_sites_solution_hydrogens geom
_atom_sites_solution_primary direct
_atom_sites_solution_secondary difmap
_audit_creation_method SHELXL-97
_cell_angle_alpha 90.00
_cell_angle_beta 101.400(2)
_cell_angle_gamma 90.00
_cell_formula_units_Z 4
_cell_length_a 9.6959(12)
_cell_length_b 7.2898(9)
_cell_length_c 15.589(2)
_cell_measurement_reflns_used 2505
_cell_measurement_temperature 273(2)
_cell_measurement_theta_max 27.13
_cell_measurement_theta_min 2.74
_cell_volume 1080.1(2)
_computing_cell_refinement 'SAINT (Bruker, 2001)'
_computing_data_collection 'SMART (Bruker, 2001)'
_computing_data_reduction 'SAINT (Bruker, 2001)'
_computing_molecular_graphics 'SHELXTL (Sheldrick, 2008)'
_computing_publication_material 'SHELXTL (Sheldrick, 2008)'
_computing_structure_refinement 'SHELXTL (Sheldrick, 2008)'
_computing_structure_solution 'SHELXTL (Sheldrick, 2008)'
_diffrn_ambient_temperature 273(2)
_diffrn_measured_fraction_theta_full 0.999
_diffrn_measured_fraction_theta_max 0.999
_diffrn_measurement_device_type 'Bruker SMART CCD area-detector'
_diffrn_measurement_method '\f and \w'
_diffrn_radiation_monochromator graphite
_diffrn_radiation_source 'fine-focus sealed tube'
_diffrn_radiation_type MoK\a
_diffrn_radiation_wavelength 0.71073
_diffrn_reflns_av_R_equivalents 0.0150
_diffrn_reflns_av_sigmaI/netI 0.0160
_diffrn_reflns_limit_h_max 11
_diffrn_reflns_limit_h_min -11
_diffrn_reflns_limit_k_max 8
_diffrn_reflns_limit_k_min -8
_diffrn_reflns_limit_l_max 18
_diffrn_reflns_limit_l_min -9
_diffrn_reflns_number 5515
_diffrn_reflns_theta_full 25.04
_diffrn_reflns_theta_max 25.04
_diffrn_reflns_theta_min 2.29
_diffrn_standards_number 0
_exptl_absorpt_coefficient_mu 0.114
_exptl_absorpt_correction_type none
_exptl_crystal_colour Yellow
_exptl_crystal_density_diffrn 1.403
_exptl_crystal_density_method 'not measured'
_exptl_crystal_description Block
_exptl_crystal_F_000 480
_exptl_crystal_size_max 0.15
_exptl_crystal_size_mid 0.12
_exptl_crystal_size_min 0.10
_refine_diff_density_max 0.187
_refine_diff_density_min -0.143
_refine_ls_extinction_coef 0.011(2)
_refine_ls_extinction_expression Fc^*^=kFc[1+0.001xFc^2^\l^3^/sin(2\q)]^-1/4^
_refine_ls_extinction_method 'SHELXTL (Sheldrick, 2008)'
_refine_ls_goodness_of_fit_ref 1.054
_refine_ls_hydrogen_treatment constr
_refine_ls_matrix_type full
_refine_ls_number_parameters 146
_refine_ls_number_reflns 1921
_refine_ls_number_restraints 0
_refine_ls_restrained_S_all 1.054
_refine_ls_R_factor_all 0.0380
_refine_ls_R_factor_gt 0.0312
_refine_ls_shift/su_max 0.000
_refine_ls_shift/su_mean 0.000
_refine_ls_structure_factor_coef Fsqd
_refine_ls_weighting_details 'calc w=1/[\s^2^(Fo^2^)+(0.0404P)^2^+0.2462P] where P=(Fo^2^+2Fc^2^)/3'
_refine_ls_weighting_scheme calc
_refine_ls_wR_factor_gt 0.0830
_refine_ls_wR_factor_ref 0.0893
_reflns_number_gt 1622
_reflns_number_total 1921
_reflns_threshold_expression I>2\s(I)
_cod_data_source_file hg2452.cif
_cod_data_source_block I
_cod_depositor_comments
;
The following automatic conversions were performed:
'_symmetry_cell_setting' value 'Monoclinic' changed to 'monoclinic'
according to '/home/saulius/struct/CIF-dictionaries/cif_core.dic'
dictionary named 'cif_core.dic' version 2.4.1 from 2010-06-29.

Automatic conversion script
Id: cif_fix_enum 1527 2010-12-29 10:47:43Z saulius 

The following automatic conversions were performed:

'_symmetry_cell_setting' value 'Monoclinic' changed to 'monoclinic'
according to /home/saulius/struct/CIF-dictionaries/cif_core.dic
dictionary named 'cif_core.dic' version 2.4.1 from 2010-06-29.

Automatic conversion script
Id: cif_fix_values 1715 2011-07-08 13:25:40Z adriana 
;
_cod_original_sg_symbol_H-M 'P 21/n'
_cod_database_code 2220524
_cod_database_fobs_code 2220524

loop_
_symmetry_equiv_pos_as_xyz
'x, y, z'
'-x+1/2, y+1/2, -z+1/2'
'-x, -y, -z'
'x-1/2, -y-1/2, z-1/2'

loop_
_atom_site_type_symbol
_atom_site_label
_atom_site_fract_x
_atom_site_fract_y
_atom_site_fract_z
_atom_site_U_iso_or_equiv
_atom_site_adp_type
_atom_site_calc_flag
_atom_site_refinement_flags
_atom_site_occupancy
_atom_site_disorder_assembly
_atom_site_disorder_group
O O1 0.41899(13) 0.31179(19) 0.60227(7) 0.0673(4) Uani d . 1 . .
O O2 0.62309(12) 0.35345(19) 0.56977(8) 0.0693(4) Uani d . 1 . .
O O3 0.06913(10) 0.38773(15) 0.39251(7) 0.0495(3) Uani d . 1 . .
O O4 -0.13394(10) 0.24805(16) 0.40569(7) 0.0516(3) Uani d . 1 . .
N N1 0.45446(13) 0.11166(19) 0.33518(8) 0.0511(3) Uani d . 1 . .
N N2 0.32310(11) 0.14897(15) 0.43564(7) 0.0368(3) Uani d . 1 . .
N N3 0.50075(13) 0.29867(17) 0.55195(8) 0.0461(3) Uani d . 1 . .
N N4 -0.11627(13) 0.41147(18) 0.28483(8) 0.0489(3) Uani d . 1 . .
H H4 -0.0602 0.4739 0.2598 0.059 Uiso calc R 1 . .
C C1 0.45604(14) 0.21818(18) 0.46825(9) 0.0374(3) Uani d . 1 . .
C C2 0.53355(15) 0.1938(2) 0.40604(10) 0.0456(4) Uani d . 1 . .
H H2 0.6272 0.2283 0.4111 0.055 Uiso calc R 1 . .
C C3 0.32821(15) 0.0863(2) 0.35445(9) 0.0437(4) Uani d . 1 . .
C C4 0.20850(19) -0.0011(3) 0.29424(12) 0.0657(5) Uani d . 1 . .
H H4A 0.2356 -0.0287 0.2397 0.099 Uiso calc R 1 . .
H H4B 0.1297 0.0812 0.2841 0.099 Uiso calc R 1 . .
H H4C 0.1828 -0.1125 0.3200 0.099 Uiso calc R 1 . .
C C5 0.20058(15) 0.1428(2) 0.47777(10) 0.0453(4) Uani d . 1 . .
H H5A 0.2301 0.0991 0.5373 0.054 Uiso calc R 1 . .
H H5B 0.1326 0.0562 0.4467 0.054 Uiso calc R 1 . .
C C6 0.13134(15) 0.3268(2) 0.47920(10) 0.0489(4) Uani d . 1 . .
H H6A 0.0591 0.3191 0.5141 0.059 Uiso calc R 1 . .
H H6B 0.2007 0.4159 0.5064 0.059 Uiso calc R 1 . .
C C7 -0.06789(14) 0.34081(19) 0.36319(9) 0.0390(3) Uani d . 1 . .
C C8 -0.26021(17) 0.3868(2) 0.24023(11) 0.0564(4) Uani d . 1 . .
H H8A -0.2734 0.2632 0.2190 0.085 Uiso calc R 1 . .
H H8B -0.2811 0.4705 0.1918 0.085 Uiso calc R 1 . .
H H8C -0.3219 0.4104 0.2801 0.085 Uiso calc R 1 . .

loop_
_atom_site_aniso_label
_atom_site_aniso_U_11
_atom_site_aniso_U_22
_atom_site_aniso_U_33
_atom_site_aniso_U_12
_atom_site_aniso_U_13
_atom_site_aniso_U_23
O1 0.0660(8) 0.0934(10) 0.0442(6) -0.0052(7) 0.0153(6) -0.0090(6)
O2 0.0506(7) 0.0844(9) 0.0671(8) -0.0186(6) -0.0026(6) -0.0062(7)
O3 0.0351(5) 0.0590(7) 0.0568(7) -0.0004(5) 0.0146(5) 0.0064(5)
O4 0.0431(6) 0.0645(7) 0.0486(6) -0.0100(5) 0.0123(5) 0.0118(5)
N1 0.0494(7) 0.0567(8) 0.0504(8) 0.0087(6) 0.0176(6) -0.0046(6)
N2 0.0346(6) 0.0373(6) 0.0394(6) 0.0021(5) 0.0091(5) 0.0027(5)
N3 0.0447(7) 0.0477(7) 0.0436(7) -0.0008(6) 0.0029(6) 0.0050(6)
N4 0.0441(7) 0.0564(8) 0.0491(7) -0.0010(6) 0.0162(6) 0.0130(6)
C1 0.0350(7) 0.0356(7) 0.0410(7) 0.0018(6) 0.0062(6) 0.0040(6)
C2 0.0364(8) 0.0477(8) 0.0547(9) 0.0043(6) 0.0141(7) 0.0042(7)
C3 0.0459(8) 0.0405(8) 0.0439(8) 0.0073(6) 0.0071(6) -0.0020(6)
C4 0.0633(11) 0.0710(12) 0.0582(10) -0.0002(9) 0.0007(8) -0.0172(9)
C5 0.0378(7) 0.0522(9) 0.0481(8) -0.0052(6) 0.0138(6) 0.0045(7)
C6 0.0361(8) 0.0641(10) 0.0478(9) 0.0024(7) 0.0112(6) -0.0061(7)
C7 0.0359(7) 0.0385(7) 0.0460(8) 0.0023(6) 0.0162(6) -0.0017(6)
C8 0.0554(10) 0.0609(10) 0.0512(9) -0.0011(8) 0.0062(7) 0.0107(8)

loop_
_atom_type_symbol
_atom_type_description
_atom_type_scat_dispersion_real
_atom_type_scat_dispersion_imag
_atom_type_scat_source
C C 0.0033 0.0016 'International Tables Vol C Tables 4.2.6.8 and 6.1.1.4'
H H 0.0000 0.0000 'International Tables Vol C Tables 4.2.6.8 and 6.1.1.4'
N N 0.0061 0.0033 'International Tables Vol C Tables 4.2.6.8 and 6.1.1.4'
O O 0.0106 0.0060 'International Tables Vol C Tables 4.2.6.8 and 6.1.1.4'

loop_
_geom_angle_atom_site_label_1
_geom_angle_atom_site_label_2
_geom_angle_atom_site_label_3
_geom_angle_site_symmetry_1
_geom_angle_site_symmetry_3
_geom_angle
_geom_angle_publ_flag
C7 O3 C6 . . 116.02(11) ?
C3 N1 C2 . . 105.99(12) ?
C3 N2 C1 . . 105.22(11) ?
C3 N2 C5 . . 126.14(12) ?
C1 N2 C5 . . 128.64(11) ?
O1 N3 O2 . . 123.20(13) ?
O1 N3 C1 . . 120.20(12) ?
O2 N3 C1 . . 116.60(13) ?
C7 N4 C8 . . 121.95(12) ?
C7 N4 H4 . . 119.0 ?
C8 N4 H4 . . 119.0 ?
C2 C1 N2 . . 107.35(12) ?
C2 C1 N3 . . 127.06(13) ?
N2 C1 N3 . . 125.59(12) ?
C1 C2 N1 . . 109.76(13) ?
C1 C2 H2 . . 125.1 ?
N1 C2 H2 . . 125.1 ?
N1 C3 N2 . . 111.67(13) ?
N1 C3 C4 . . 123.81(14) ?
N2 C3 C4 . . 124.52(14) ?
C3 C4 H4A . . 109.5 ?
C3 C4 H4B . . 109.5 ?
H4A C4 H4B . . 109.5 ?
C3 C4 H4C . . 109.5 ?
H4A C4 H4C . . 109.5 ?
H4B C4 H4C . . 109.5 ?
N2 C5 C6 . . 112.52(12) ?
N2 C5 H5A . . 109.1 ?
C6 C5 H5A . . 109.1 ?
N2 C5 H5B . . 109.1 ?
C6 C5 H5B . . 109.1 ?
H5A C5 H5B . . 107.8 ?
O3 C6 C5 . . 111.56(12) ?
O3 C6 H6A . . 109.3 ?
C5 C6 H6A . . 109.3 ?
O3 C6 H6B . . 109.3 ?
C5 C6 H6B . . 109.3 ?
H6A C6 H6B . . 108.0 ?
O4 C7 N4 . . 126.27(13) ?
O4 C7 O3 . . 122.83(13) ?
N4 C7 O3 . . 110.89(12) ?
N4 C8 H8A . . 109.5 ?
N4 C8 H8B . . 109.5 ?
H8A C8 H8B . . 109.5 ?
N4 C8 H8C . . 109.5 ?
H8A C8 H8C . . 109.5 ?
H8B C8 H8C . . 109.5 ?

loop_
_geom_bond_atom_site_label_1
_geom_bond_atom_site_label_2
_geom_bond_site_symmetry_2
_geom_bond_distance
_geom_bond_publ_flag
O1 N3 . 1.2241(16) ?
O2 N3 . 1.2303(16) ?
O3 C7 . 1.3605(17) ?
O3 C6 . 1.4370(18) ?
O4 C7 . 1.2140(16) ?
N1 C3 . 1.3297(19) ?
N1 C2 . 1.354(2) ?
N2 C3 . 1.3555(18) ?
N2 C1 . 1.3840(17) ?
N2 C5 . 1.4673(17) ?
N3 C1 . 1.4181(18) ?
N4 C7 . 1.3233(19) ?
N4 C8 . 1.442(2) ?
N4 H4 . 0.8600 ?
C1 C2 . 1.3509(19) ?
C2 H2 . 0.9300 ?
C3 C4 . 1.485(2) ?
C4 H4A . 0.9600 ?
C4 H4B . 0.9600 ?
C4 H4C . 0.9600 ?
C5 C6 . 1.503(2) ?
C5 H5A . 0.9700 ?
C5 H5B . 0.9700 ?
C6 H6A . 0.9700 ?
C6 H6B . 0.9700 ?
C8 H8A . 0.9600 ?
C8 H8B . 0.9600 ?
C8 H8C . 0.9600 ?

loop_
_geom_hbond_atom_site_label_D
_geom_hbond_atom_site_label_H
_geom_hbond_atom_site_label_A
_geom_hbond_site_symmetry_A
_geom_hbond_distance_DH
_geom_hbond_distance_HA
_geom_hbond_distance_DA
_geom_hbond_angle_DHA
N4 H4 N1 2 0.86 2.20 3.0416(17) 165.2
C2 H2 O4 1_655 0.93 2.34 3.2492(18) 166.0
C8 H8B O4 2_455 0.96 2.57 3.498(2) 163.6

loop_
_geom_torsion_atom_site_label_1
_geom_torsion_atom_site_label_2
_geom_torsion_atom_site_label_3
_geom_torsion_atom_site_label_4
_geom_torsion_site_symmetry_1
_geom_torsion_site_symmetry_2
_geom_torsion_site_symmetry_3
_geom_torsion_site_symmetry_4
_geom_torsion
_geom_torsion_publ_flag
C3 N2 C1 C2 . . . . -0.11(15) ?
C5 N2 C1 C2 . . . . -179.97(13) ?
C3 N2 C1 N3 . . . . -179.87(13) ?
C5 N2 C1 N3 . . . . 0.3(2) ?
O1 N3 C1 C2 . . . . -179.83(15) ?
O2 N3 C1 C2 . . . . 0.5(2) ?
O1 N3 C1 N2 . . . . -0.1(2) ?
O2 N3 C1 N2 . . . . -179.77(13) ?
N2 C1 C2 N1 . . . . 0.01(16) ?
N3 C1 C2 N1 . . . . 179.76(13) ?
C3 N1 C2 C1 . . . . 0.11(17) ?
C2 N1 C3 N2 . . . . -0.19(17) ?
C2 N1 C3 C4 . . . . -179.78(15) ?
C1 N2 C3 N1 . . . . 0.19(16) ?
C5 N2 C3 N1 . . . . -179.95(13) ?
C1 N2 C3 C4 . . . . 179.78(15) ?
C5 N2 C3 C4 . . . . -0.4(2) ?
C3 N2 C5 C6 . . . . -104.57(16) ?
C1 N2 C5 C6 . . . . 75.25(18) ?
C7 O3 C6 C5 . . . . 91.29(14) ?
N2 C5 C6 O3 . . . . 66.34(16) ?
C8 N4 C7 O4 . . . . 1.1(2) ?
C8 N4 C7 O3 . . . . -178.06(13) ?
C6 O3 C7 O4 . . . . -2.3(2) ?
C6 O3 C7 N4 . . . . 176.83(12) ?

loop_
_cod_related_entry_id
_cod_related_entry_database
_cod_related_entry_code
1 ChemSpider 24741384
